data_7241221
loop_
_publ_author_name
'Liu, Hou-Ting'
'Li, Rong-Yun'
'Lu, Jing'
'Liu, Zhiliang'
'Wang, Suna'
'Tian, Haiquan'

_publ_section_title
;
 Proton conduction studies on four porous and nonporous coordination
 polymers with different acidity and water uptake
;
_journal_name_full CrystEngComm
_journal_paper_doi 10.1039/D0CE01197E
_journal_year 2020
_chemical_formula_sum 'C41 H34 Br4 N4 Ni2 O13'
_chemical_formula_weight 1227.78
_space_group_crystal_system triclinic
_space_group_IT_number 2
_space_group_name_Hall '-P 1'
_space_group_name_H-M_alt 'P -1'
_atom_sites_solution_hydrogens mixed
_audit_creation_method SHELXL-2018/3
_audit_update_record
;
2020-09-10 deposited with the CCDC.	2020-09-10 downloaded from the CCDC.
;
_cell_angle_alpha 65.276(7)
_cell_angle_beta 83.245(6)
_cell_angle_gamma 73.817(5)
_cell_formula_units_Z 2
_cell_length_a 9.7846(6)
_cell_length_b 15.8653(10)
_cell_length_c 16.2608(14)
_cell_measurement_reflns_used 2445
_cell_measurement_temperature 293(2)
_cell_measurement_theta_max 70.7410
_cell_measurement_theta_min 3.1590
_cell_volume 2202.0(3)
_computing_structure_refinement 'SHELXL-2018/3 (Sheldrick, 2018)'
_diffrn_ambient_temperature 293(2)
_diffrn_measured_fraction_theta_full 0.998
_diffrn_measured_fraction_theta_max 0.998
_diffrn_measurement_device_type 'Xcalibur, Eos, Gemini'
_diffrn_radiation_type CuK\a
_diffrn_radiation_wavelength 1.54184
_diffrn_reflns_av_R_equivalents 0.0621
_diffrn_reflns_av_unetI/netI 0.1036
_diffrn_reflns_Laue_measured_fraction_full 0.998
_diffrn_reflns_Laue_measured_fraction_max 0.998
_diffrn_reflns_limit_h_max 11
_diffrn_reflns_limit_h_min -11
_diffrn_reflns_limit_k_max 18
_diffrn_reflns_limit_k_min -17
_diffrn_reflns_limit_l_max 16
_diffrn_reflns_limit_l_min -19
_diffrn_reflns_number 14227
_diffrn_reflns_point_group_measured_fraction_full 0.998
_diffrn_reflns_point_group_measured_fraction_max 0.998
_diffrn_reflns_theta_full 67.250
_diffrn_reflns_theta_max 67.250
_diffrn_reflns_theta_min 2.992
_exptl_absorpt_coefficient_mu 5.910
_exptl_crystal_colour green
_exptl_crystal_density_diffrn 1.852
_exptl_crystal_description block
_exptl_crystal_F_000 1216
_exptl_crystal_size_max 0.070
_exptl_crystal_size_mid 0.070
_exptl_crystal_size_min 0.060
_refine_diff_density_max 2.351
_refine_diff_density_min -0.652
_refine_diff_density_rms 0.127
_refine_ls_extinction_method none
_refine_ls_goodness_of_fit_ref 1.003
_refine_ls_hydrogen_treatment constr
_refine_ls_matrix_type full
_refine_ls_number_parameters 577
_refine_ls_number_reflns 7878
_refine_ls_number_restraints 0
_refine_ls_restrained_S_all 1.003
_refine_ls_R_factor_all 0.1229
_refine_ls_R_factor_gt 0.0650
_refine_ls_shift/su_max 0.001
_refine_ls_shift/su_mean 0.000
_refine_ls_structure_factor_coef Fsqd
_refine_ls_weighting_details 'w=1/[\s^2^(Fo^2^)+(0.0889P)^2^] where P=(Fo^2^+2Fc^2^)/3'
_refine_ls_weighting_scheme calc
_refine_ls_wR_factor_gt 0.1547
_refine_ls_wR_factor_ref 0.1908
_reflns_Friedel_coverage 0.000
_reflns_number_gt 4531
_reflns_number_total 7878
_reflns_threshold_expression 'I > 2\s(I)'
_cod_data_source_file d0ce01197e2.cif
_cod_data_source_block exp_11435
_cod_database_code 7241221
_shelx_shelxl_version_number 2018/3
_shelx_space_group_comment
;
The symmetry employed for this shelxl refinement is uniquely defined
by the following loop, which should always be used as a source of
symmetry information in preference to the above space-group names.
They are only intended as comments.
;
_shelx_estimated_absorpt_t_min 0.682
_shelx_estimated_absorpt_t_max 0.718

loop_
_space_group_symop_operation_xyz
'x, y, z'
'-x, -y, -z'

loop_
_atom_site_label
_atom_site_type_symbol
_atom_site_fract_x
_atom_site_fract_y
_atom_site_fract_z
_atom_site_U_iso_or_equiv
_atom_site_adp_type
_atom_site_occupancy
_atom_site_site_symmetry_order
_atom_site_calc_flag
_atom_site_refinement_flags_posn
_atom_site_refinement_flags_adp
_atom_site_refinement_flags_occupancy
_atom_site_disorder_assembly
_atom_site_disorder_group
Ni1 Ni 0.20432(13) 1.29222(9) 0.47014(9) 0.0331(3) Uani 1 1 d . . . . .
Ni2 Ni 0.05621(13) 1.11669(9) 0.75108(9) 0.0350(3) Uani 1 1 d . . . . .
Br1 Br -0.48646(11) 1.09373(9) 1.04789(8) 0.0648(3) Uani 1 1 d . . . . .
Br2 Br 0.15160(15) 0.65987(8) 1.04758(9) 0.0802(4) Uani 1 1 d . . . . .
Br3 Br 0.87283(10) 1.08201(8) 0.40836(9) 0.0631(3) Uani 1 1 d . . . . .
Br4 Br 0.56876(11) 1.62379(7) 0.35024(8) 0.0535(3) Uani 1 1 d . . . . .
N1 N -0.1273(7) 1.1171(5) 0.8319(5) 0.0401(17) Uani 1 1 d . . . . .
N2 N 0.0845(7) 0.9722(5) 0.8324(5) 0.0358(16) Uani 1 1 d . . . . .
N3 N 0.3104(7) 1.3952(4) 0.4442(5) 0.0353(16) Uani 1 1 d . . . . .
N4 N 0.3993(7) 1.2319(5) 0.4254(5) 0.0358(16) Uani 1 1 d . . . . .
O1 O 0.2514(5) 1.0854(4) 0.6981(4) 0.0433(15) Uani 1 1 d . . . . .
O2 O 0.2953(6) 1.2240(4) 0.5997(4) 0.0425(15) Uani 1 1 d . . . . .
O3 O 0.8006(6) 1.2482(4) 0.5650(4) 0.0458(16) Uani 1 1 d . . . . .
O4 O 0.9692(5) 1.1188(4) 0.6432(4) 0.0394(14) Uani 1 1 d . . . . .
O5 O 0.8536(6) 0.8341(4) 1.1661(4) 0.0431(15) Uani 1 1 d . . . . .
O6 O 0.9777(6) 0.7351(4) 1.2889(4) 0.0362(13) Uani 1 1 d . . . . .
O7 O 1.1157(6) 0.3805(4) 1.3459(4) 0.0400(14) Uani 1 1 d . . . . .
O8 O 0.9224(6) 0.3297(4) 1.3509(4) 0.0510(17) Uani 1 1 d . . . . .
O9 O 0.7160(6) 0.8501(4) 0.7657(5) 0.061(2) Uani 1 1 d . . . . .
O10 O 0.6221(7) 0.6245(5) 1.0972(5) 0.0563(17) Uani 1 1 d . . . . .
O11 O 0.1168(6) 1.1849(4) 0.4802(4) 0.0426(15) Uani 1 1 d . . . . .
H11B H 0.144121 1.131097 0.536834 0.064 Uiso 1 1 d R U . . .
H11C H 0.014962 1.207879 0.477494 0.064 Uiso 1 1 d R U . . .
O12 O 0.0200(5) 1.3493(4) 0.5279(4) 0.0385(14) Uani 1 1 d . . . . .
H12B H 0.028897 1.319502 0.592638 0.058 Uiso 1 1 d R U . . .
H12D H -0.060382 1.337158 0.510336 0.058 Uiso 1 1 d R U . . .
O13 O 0.3097(11) 0.4636(7) 0.2184(6) 0.109(3) Uani 1 1 d . . . . .
H13C H 0.249313 0.440480 0.257256 0.130 Uiso 1 1 d R U . . .
H13B H 0.267943 0.503260 0.168766 0.130 Uiso 1 1 d R U . . .
C1 C -0.2337(9) 1.1923(6) 0.8259(6) 0.046(2) Uani 1 1 d . . . . .
H1 H -0.233643 1.250647 0.777694 0.055 Uiso 1 1 calc R U . . .
C2 C -0.3450(9) 1.1893(6) 0.8871(6) 0.047(2) Uani 1 1 d . . . . .
H2 H -0.418356 1.243611 0.880394 0.056 Uiso 1 1 calc R U . . .
C3 C -0.3424(9) 1.1032(7) 0.9578(6) 0.046(2) Uani 1 1 d . . . . .
C4 C -0.2343(9) 1.0226(6) 0.9681(6) 0.045(2) Uani 1 1 d . . . . .
H4 H -0.232652 0.964471 1.017038 0.054 Uiso 1 1 calc R U . . .
C5 C -0.1277(9) 1.0309(6) 0.9030(6) 0.038(2) Uani 1 1 d . . . . .
C6 C -0.0084(8) 0.9507(6) 0.9024(6) 0.0350(19) Uani 1 1 d . . . . .
C7 C 0.0105(9) 0.8575(6) 0.9679(6) 0.042(2) Uani 1 1 d . . . . .
H7 H -0.051173 0.843131 1.016993 0.050 Uiso 1 1 calc R U . . .
C8 C 0.1214(10) 0.7873(6) 0.9587(7) 0.048(2) Uani 1 1 d . . . . .
C9 C 0.2125(10) 0.8086(7) 0.8863(7) 0.050(2) Uani 1 1 d . . . . .
H9 H 0.286981 0.760794 0.879254 0.060 Uiso 1 1 calc R U . . .
C10 C 0.1910(9) 0.9023(6) 0.8246(7) 0.046(2) Uani 1 1 d . . . . .
H10 H 0.252769 0.917348 0.775609 0.055 Uiso 1 1 calc R U . . .
C11 C 0.2529(9) 1.4818(6) 0.4424(6) 0.043(2) Uani 1 1 d . . . . .
H11A H 0.158632 1.495531 0.460805 0.051 Uiso 1 1 calc R U . . .
C12 C 0.3242(9) 1.5538(6) 0.4149(6) 0.045(2) Uani 1 1 d . . . . .
H12A H 0.280388 1.614063 0.414544 0.054 Uiso 1 1 calc R U . . .
C13 C 0.4648(9) 1.5305(6) 0.3878(6) 0.040(2) Uani 1 1 d . . . . .
C14 C 0.5291(9) 1.4403(6) 0.3905(6) 0.041(2) Uani 1 1 d . . . . .
H14 H 0.624188 1.424323 0.374509 0.050 Uiso 1 1 calc R U . . .
C15 C 0.4479(8) 1.3740(6) 0.4177(5) 0.0331(18) Uani 1 1 d . . . . .
C16 C 0.4999(8) 1.2785(6) 0.4160(6) 0.0342(18) Uani 1 1 d . . . . .
C17 C 0.6418(8) 1.2373(6) 0.4078(6) 0.039(2) Uani 1 1 d . . . . .
H17 H 0.710372 1.270227 0.401146 0.047 Uiso 1 1 calc R U . . .
C18 C 0.6795(8) 1.1465(6) 0.4096(6) 0.042(2) Uani 1 1 d . . . . .
C19 C 0.5770(9) 1.0983(6) 0.4176(6) 0.044(2) Uani 1 1 d . . . . .
H19 H 0.600846 1.036485 0.419488 0.053 Uiso 1 1 calc R U . . .
C20 C 0.4375(9) 1.1471(6) 0.4224(6) 0.044(2) Uani 1 1 d . . . . .
H20 H 0.366307 1.118120 0.423719 0.052 Uiso 1 1 calc R U . . .
C21 C 0.3337(8) 1.1378(6) 0.6531(6) 0.0341(18) Uani 1 1 d . . . . .
C22 C 0.4910(8) 1.0915(5) 0.6666(5) 0.0303(17) Uani 1 1 d . . . . .
C23 C 0.5899(7) 1.1466(5) 0.6350(5) 0.0316(18) Uani 1 1 d . . . . .
H23 H 0.559322 1.212969 0.604780 0.038 Uiso 1 1 calc R U . . .
C24 C 0.7335(8) 1.1025(6) 0.6486(5) 0.0333(18) Uani 1 1 d . . . . .
C25 C 0.7803(8) 1.0029(6) 0.6947(6) 0.040(2) Uani 1 1 d . . . . .
H25 H 0.876885 0.973445 0.705180 0.048 Uiso 1 1 calc R U . . .
C26 C 0.6819(8) 0.9485(6) 0.7247(6) 0.040(2) Uani 1 1 d . . . . .
C27 C 0.5392(8) 0.9929(6) 0.7122(6) 0.041(2) Uani 1 1 d . . . . .
H27 H 0.473459 0.956038 0.734746 0.049 Uiso 1 1 calc R U . . .
C28 C 0.8616(9) 0.7985(6) 0.7887(7) 0.053(3) Uani 1 1 d . . . . .
H28A H 0.900807 0.823319 0.823449 0.064 Uiso 1 1 calc R U . . .
H28B H 0.918371 0.804837 0.734369 0.064 Uiso 1 1 calc R U . . .
C29 C 0.8621(12) 0.6958(7) 0.8437(7) 0.063(3) Uani 1 1 d . . . . .
H29A H 0.958492 0.659445 0.863751 0.076 Uiso 1 1 calc R U . . .
H29B H 0.832706 0.670638 0.805538 0.076 Uiso 1 1 calc R U . . .
C30 C 0.7660(14) 0.6811(7) 0.9251(8) 0.075(3) Uani 1 1 d . . . . .
H30A H 0.670587 0.719877 0.904980 0.090 Uiso 1 1 calc R U . . .
H30B H 0.797911 0.704261 0.964121 0.090 Uiso 1 1 calc R U . . .
C31 C 0.7596(14) 0.5782(7) 0.9802(8) 0.071(3) Uani 1 1 d . . . . .
H31A H 0.753571 0.548994 0.939356 0.085 Uiso 1 1 calc R U . . .
H31B H 0.846892 0.542839 1.014672 0.085 Uiso 1 1 calc R U . . .
C32 C 0.6344(12) 0.5697(7) 1.0446(8) 0.064(3) Uani 1 1 d . . . . .
H32A H 0.547690 0.591331 1.010114 0.077 Uiso 1 1 calc R U . . .
H32B H 0.644950 0.502752 1.084963 0.077 Uiso 1 1 calc R U . . .
C33 C 0.7334(9) 0.6030(6) 1.1526(6) 0.041(2) Uani 1 1 d . . . . .
C34 C 0.8065(9) 0.5094(6) 1.2059(6) 0.041(2) Uani 1 1 d . . . . .
H34 H 0.784647 0.457535 1.202511 0.050 Uiso 1 1 calc R U . . .
C35 C 0.9116(8) 0.4947(6) 1.2637(6) 0.0343(19) Uani 1 1 d . . . . .
C36 C 0.9439(8) 0.5723(6) 1.2689(6) 0.038(2) Uani 1 1 d . . . . .
H36 H 1.014839 0.561562 1.308100 0.046 Uiso 1 1 calc R U . . .
C37 C 0.8719(8) 0.6649(6) 1.2166(6) 0.0358(19) Uani 1 1 d . . . . .
C38 C 0.7653(9) 0.6805(6) 1.1569(6) 0.041(2) Uani 1 1 d . . . . .
H38 H 0.716718 0.742683 1.120645 0.049 Uiso 1 1 calc R U . . .
C39 C 0.8394(8) 1.1620(6) 0.6161(6) 0.0350(19) Uani 1 1 d . . . . .
C40 C 0.9029(8) 0.7489(6) 1.2236(6) 0.038(2) Uani 1 1 d . . . . .
C41 C 0.9872(8) 0.3924(6) 1.3258(6) 0.0368(19) Uani 1 1 d . . . . .

loop_
_atom_site_aniso_label
_atom_site_aniso_U_11
_atom_site_aniso_U_22
_atom_site_aniso_U_33
_atom_site_aniso_U_23
_atom_site_aniso_U_13
_atom_site_aniso_U_12
Ni1 0.0211(6) 0.0274(7) 0.0428(8) -0.0065(6) 0.0046(6) -0.0082(6)
Ni2 0.0236(7) 0.0293(7) 0.0426(8) -0.0051(6) 0.0042(6) -0.0090(6)
Br1 0.0443(6) 0.0762(8) 0.0685(8) -0.0290(6) 0.0252(5) -0.0176(6)
Br2 0.0859(9) 0.0338(6) 0.0812(9) 0.0024(5) 0.0218(7) -0.0047(6)
Br3 0.0294(5) 0.0518(6) 0.1000(9) -0.0326(6) 0.0090(5) 0.0013(5)
Br4 0.0510(6) 0.0424(5) 0.0708(7) -0.0224(5) 0.0207(5) -0.0266(5)
N1 0.031(4) 0.037(4) 0.048(5) -0.015(3) 0.011(3) -0.009(3)
N2 0.024(3) 0.032(4) 0.044(4) -0.007(3) 0.002(3) -0.010(3)
N3 0.024(3) 0.028(4) 0.047(4) -0.010(3) 0.006(3) -0.007(3)
N4 0.025(3) 0.035(4) 0.042(4) -0.011(3) 0.002(3) -0.009(3)
O1 0.021(3) 0.035(3) 0.058(4) -0.005(3) 0.009(3) -0.009(2)
O2 0.026(3) 0.036(3) 0.050(4) -0.002(3) -0.002(3) -0.008(3)
O3 0.027(3) 0.034(3) 0.068(4) -0.011(3) 0.004(3) -0.010(3)
O4 0.022(3) 0.045(3) 0.052(4) -0.019(3) 0.009(2) -0.013(3)
O5 0.044(3) 0.030(3) 0.048(4) -0.005(3) -0.004(3) -0.011(3)
O6 0.032(3) 0.032(3) 0.038(3) -0.007(2) 0.002(3) -0.010(2)
O7 0.029(3) 0.038(3) 0.042(3) -0.005(3) 0.001(2) -0.009(3)
O8 0.036(3) 0.043(3) 0.061(4) -0.002(3) -0.008(3) -0.018(3)
O9 0.033(3) 0.035(3) 0.086(5) 0.004(3) -0.005(3) -0.008(3)
O10 0.047(4) 0.057(4) 0.063(5) -0.022(4) -0.008(3) -0.010(3)
O11 0.027(3) 0.032(3) 0.061(4) -0.009(3) 0.008(3) -0.013(2)
O12 0.025(3) 0.036(3) 0.044(3) -0.007(3) 0.000(2) -0.006(2)
O13 0.105(8) 0.132(9) 0.078(7) -0.026(6) 0.014(6) -0.046(7)
C1 0.034(5) 0.041(5) 0.044(5) -0.001(4) 0.009(4) -0.009(4)
C2 0.028(4) 0.040(5) 0.055(6) -0.011(4) 0.008(4) 0.002(4)
C3 0.027(4) 0.062(6) 0.050(6) -0.023(5) 0.016(4) -0.016(4)
C4 0.032(5) 0.045(5) 0.056(6) -0.016(4) 0.014(4) -0.020(4)
C5 0.031(4) 0.038(5) 0.039(5) -0.007(4) 0.003(4) -0.013(4)
C6 0.024(4) 0.034(4) 0.044(5) -0.013(4) 0.006(3) -0.009(3)
C7 0.037(5) 0.037(5) 0.039(5) -0.006(4) 0.014(4) -0.010(4)
C8 0.050(6) 0.021(4) 0.060(6) -0.005(4) -0.002(5) -0.006(4)
C9 0.039(5) 0.041(5) 0.057(6) -0.009(4) 0.013(4) -0.012(4)
C10 0.031(5) 0.031(5) 0.060(6) -0.007(4) 0.008(4) -0.006(4)
C11 0.032(4) 0.043(5) 0.053(6) -0.019(4) 0.007(4) -0.012(4)
C12 0.034(5) 0.034(5) 0.064(6) -0.018(4) 0.008(4) -0.010(4)
C13 0.036(5) 0.036(5) 0.046(5) -0.011(4) 0.002(4) -0.015(4)
C14 0.032(4) 0.035(5) 0.055(6) -0.015(4) 0.015(4) -0.015(4)
C15 0.026(4) 0.033(4) 0.036(5) -0.009(4) 0.004(3) -0.011(4)
C16 0.023(4) 0.033(4) 0.041(5) -0.010(4) 0.005(3) -0.007(3)
C17 0.024(4) 0.033(4) 0.058(6) -0.014(4) 0.002(4) -0.011(4)
C18 0.023(4) 0.042(5) 0.047(5) -0.012(4) 0.001(4) 0.001(4)
C19 0.038(5) 0.032(4) 0.059(6) -0.015(4) 0.010(4) -0.012(4)
C20 0.034(5) 0.030(5) 0.066(6) -0.017(4) 0.007(4) -0.013(4)
C21 0.026(4) 0.036(5) 0.037(5) -0.012(4) 0.005(3) -0.009(4)
C22 0.020(4) 0.034(4) 0.028(4) -0.005(3) 0.005(3) -0.008(3)
C23 0.016(4) 0.026(4) 0.044(5) -0.007(3) 0.002(3) -0.003(3)
C24 0.019(4) 0.040(5) 0.035(5) -0.008(4) 0.006(3) -0.013(4)
C25 0.022(4) 0.037(5) 0.048(5) -0.010(4) 0.008(4) -0.006(4)
C26 0.025(4) 0.035(4) 0.050(5) -0.009(4) 0.007(4) -0.010(4)
C27 0.028(4) 0.037(5) 0.052(6) -0.010(4) 0.002(4) -0.015(4)
C28 0.032(5) 0.043(5) 0.067(7) -0.011(5) 0.004(4) -0.003(4)
C29 0.062(7) 0.042(5) 0.069(7) -0.020(5) 0.009(6) 0.005(5)
C30 0.100(10) 0.039(6) 0.069(8) -0.013(5) 0.002(7) -0.008(6)
C31 0.103(10) 0.043(6) 0.058(7) -0.021(5) -0.001(7) -0.006(6)
C32 0.066(7) 0.044(6) 0.071(8) -0.014(5) -0.024(6) -0.001(5)
C33 0.028(4) 0.049(5) 0.041(5) -0.013(4) -0.003(4) -0.008(4)
C34 0.034(5) 0.049(5) 0.043(5) -0.019(4) -0.002(4) -0.013(4)
C35 0.025(4) 0.032(4) 0.042(5) -0.011(4) 0.006(3) -0.011(3)
C36 0.026(4) 0.035(4) 0.047(5) -0.012(4) 0.000(4) -0.006(4)
C37 0.032(4) 0.029(4) 0.038(5) -0.005(4) 0.006(4) -0.010(4)
C38 0.026(4) 0.038(5) 0.048(5) -0.009(4) -0.001(4) -0.004(4)
C39 0.021(4) 0.042(5) 0.039(5) -0.014(4) 0.006(3) -0.011(4)
C40 0.026(4) 0.043(5) 0.037(5) -0.011(4) 0.011(4) -0.008(4)
C41 0.028(4) 0.036(4) 0.039(5) -0.011(4) 0.007(4) -0.006(4)

loop_
_atom_type_symbol
_atom_type_description
_atom_type_scat_dispersion_real
_atom_type_scat_dispersion_imag
_atom_type_scat_source
C C 0.0181 0.0091 'International Tables Vol C Tables 4.2.6.8 and 6.1.1.4'
H H 0.0000 0.0000 'International Tables Vol C Tables 4.2.6.8 and 6.1.1.4'
N N 0.0311 0.0180 'International Tables Vol C Tables 4.2.6.8 and 6.1.1.4'
O O 0.0492 0.0322 'International Tables Vol C Tables 4.2.6.8 and 6.1.1.4'
Br Br -0.6763 1.2805 'International Tables Vol C Tables 4.2.6.8 and 6.1.1.4'
Ni Ni -3.0029 0.5091 'International Tables Vol C Tables 4.2.6.8 and 6.1.1.4'

loop_
_geom_angle_atom_site_label_1
_geom_angle_atom_site_label_2
_geom_angle_atom_site_label_3
_geom_angle
_geom_angle_site_symmetry_1
_geom_angle_site_symmetry_3
_geom_angle_publ_flag
O7 Ni1 N3 84.3(2) 1_464 . ?
O7 Ni1 O11 92.4(2) 1_464 . ?
N3 Ni1 O11 171.1(3) . . ?
O7 Ni1 N4 97.4(2) 1_464 . ?
N3 Ni1 N4 79.1(3) . . ?
O11 Ni1 N4 93.2(2) . . ?
O7 Ni1 O12 88.3(2) 1_464 . ?
N3 Ni1 O12 98.9(2) . . ?
O11 Ni1 O12 89.2(2) . . ?
N4 Ni1 O12 173.8(3) . . ?
O7 Ni1 O2 169.9(2) 1_464 . ?
N3 Ni1 O2 87.3(2) . . ?
O11 Ni1 O2 96.8(2) . . ?
N4 Ni1 O2 86.4(3) . . ?
O12 Ni1 O2 87.6(2) . . ?
O1 Ni2 O4 89.3(2) . 1_455 ?
O1 Ni2 N2 88.8(2) . . ?
O4 Ni2 N2 97.9(3) 1_455 . ?
O1 Ni2 O6 100.4(2) . 2_677 ?
O4 Ni2 O6 99.0(2) 1_455 2_677 ?
N2 Ni2 O6 160.8(3) . 2_677 ?
O1 Ni2 N1 166.1(3) . . ?
O4 Ni2 N1 97.4(3) 1_455 . ?
N2 Ni2 N1 78.3(3) . . ?
O6 Ni2 N1 90.6(2) 2_677 . ?
O1 Ni2 O5 88.9(2) . 2_677 ?
O4 Ni2 O5 159.9(2) 1_455 2_677 ?
N2 Ni2 O5 102.1(2) . 2_677 ?
O6 Ni2 O5 61.7(2) 2_677 2_677 ?
N1 Ni2 O5 88.9(3) . 2_677 ?
O1 Ni2 C40 94.2(2) . 2_677 ?
O4 Ni2 C40 129.4(3) 1_455 2_677 ?
N2 Ni2 C40 132.6(3) . 2_677 ?
O6 Ni2 C40 30.8(2) 2_677 2_677 ?
N1 Ni2 C40 90.9(3) . 2_677 ?
O5 Ni2 C40 30.9(2) 2_677 2_677 ?
C1 N1 C5 118.0(7) . . ?
C1 N1 Ni2 126.9(6) . . ?
C5 N1 Ni2 114.8(5) . . ?
C10 N2 C6 119.4(7) . . ?
C10 N2 Ni2 124.9(5) . . ?
C6 N2 Ni2 115.5(5) . . ?
C11 N3 C15 118.6(7) . . ?
C11 N3 Ni1 125.6(5) . . ?
C15 N3 Ni1 115.3(5) . . ?
C20 N4 C16 118.8(7) . . ?
C20 N4 Ni1 126.1(5) . . ?
C16 N4 Ni1 113.8(5) . . ?
C21 O1 Ni2 131.6(5) . . ?
C21 O2 Ni1 132.7(6) . . ?
C39 O4 Ni2 125.0(5) . 1_655 ?
C40 O5 Ni2 87.5(5) . 2_677 ?
C40 O6 Ni2 91.3(5) . 2_677 ?
C41 O7 Ni1 124.0(5) . 1_646 ?
C26 O9 C28 119.2(7) . . ?
C33 O10 C32 118.0(8) . . ?
N1 C1 C2 123.9(8) . . ?
C3 C2 C1 117.1(8) . . ?
C2 C3 C4 121.8(8) . . ?
C2 C3 Br1 119.9(7) . . ?
C4 C3 Br1 118.2(7) . . ?
C3 C4 C5 117.8(8) . . ?
N1 C5 C4 121.4(8) . . ?
N1 C5 C6 114.3(7) . . ?
C4 C5 C6 124.3(8) . . ?
N2 C6 C7 120.6(7) . . ?
N2 C6 C5 115.9(7) . . ?
C7 C6 C5 123.4(7) . . ?
C8 C7 C6 118.7(8) . . ?
C7 C8 C9 120.6(8) . . ?
C7 C8 Br2 119.7(7) . . ?
C9 C8 Br2 119.6(7) . . ?
C8 C9 C10 118.4(9) . . ?
N2 C10 C9 122.2(8) . . ?
N3 C11 C12 124.2(8) . . ?
C13 C12 C11 116.1(8) . . ?
C14 C13 C12 121.2(8) . . ?
C14 C13 Br4 120.1(6) . . ?
C12 C13 Br4 118.7(6) . . ?
C13 C14 C15 118.1(8) . . ?
N3 C15 C14 121.6(7) . . ?
N3 C15 C16 114.8(6) . . ?
C14 C15 C16 123.5(7) . . ?
N4 C16 C17 121.5(7) . . ?
N4 C16 C15 115.5(7) . . ?
C17 C16 C15 123.0(7) . . ?
C18 C17 C16 118.3(7) . . ?
C17 C18 C19 120.8(8) . . ?
C17 C18 Br3 120.4(6) . . ?
C19 C18 Br3 118.7(7) . . ?
C20 C19 C18 116.3(8) . . ?
N4 C20 C19 124.0(8) . . ?
O2 C21 O1 125.5(7) . . ?
O2 C21 C22 118.0(7) . . ?
O1 C21 C22 116.5(7) . . ?
C27 C22 C23 119.0(7) . . ?
C27 C22 C21 120.0(7) . . ?
C23 C22 C21 121.0(7) . . ?
C24 C23 C22 119.8(7) . . ?
C23 C24 C25 120.4(7) . . ?
C23 C24 C39 119.7(7) . . ?
C25 C24 C39 119.8(7) . . ?
C26 C25 C24 119.4(7) . . ?
O9 C26 C27 115.7(7) . . ?
O9 C26 C25 124.5(7) . . ?
C27 C26 C25 119.8(8) . . ?
C26 C27 C22 121.4(7) . . ?
O9 C28 C29 106.6(8) . . ?
C28 C29 C30 113.6(9) . . ?
C29 C30 C31 114.9(10) . . ?
C32 C31 C30 113.0(9) . . ?
O10 C32 C31 112.5(9) . . ?
O10 C33 C38 115.7(8) . . ?
O10 C33 C34 123.3(8) . . ?
C38 C33 C34 120.8(8) . . ?
C35 C34 C33 119.2(8) . . ?
C34 C35 C36 120.3(8) . . ?
C34 C35 C41 119.6(7) . . ?
C36 C35 C41 119.9(7) . . ?
C37 C36 C35 120.7(8) . . ?
C36 C37 C38 119.3(8) . . ?
C36 C37 C40 121.1(8) . . ?
C38 C37 C40 119.6(7) . . ?
C33 C38 C37 119.6(8) . . ?
O3 C39 O4 123.5(7) . . ?
O3 C39 C24 119.8(7) . . ?
O4 C39 C24 116.7(7) . . ?
O6 C40 O5 119.4(8) . . ?
O6 C40 C37 119.5(7) . . ?
O5 C40 C37 121.2(8) . . ?
O6 C40 Ni2 57.9(4) . 2_677 ?
O5 C40 Ni2 61.6(4) . 2_677 ?
C37 C40 Ni2 174.8(6) . 2_677 ?
O8 C41 O7 125.9(8) . . ?
O8 C41 C35 118.7(7) . . ?
O7 C41 C35 115.3(7) . . ?

loop_
_geom_bond_atom_site_label_1
_geom_bond_atom_site_label_2
_geom_bond_distance
_geom_bond_site_symmetry_2
_geom_bond_publ_flag
Ni1 O7 2.040(6) 1_464 ?
Ni1 N3 2.048(6) . ?
Ni1 O11 2.052(5) . ?
Ni1 N4 2.079(7) . ?
Ni1 O12 2.087(6) . ?
Ni1 O2 2.097(6) . ?
Ni2 O1 2.020(5) . ?
Ni2 O4 2.022(6) 1_455 ?
Ni2 N2 2.068(6) . ?
Ni2 O6 2.097(5) 2_677 ?
Ni2 N1 2.097(7) . ?
Ni2 O5 2.178(6) 2_677 ?
Ni2 C40 2.475(9) 2_677 ?
Br1 C3 1.899(8) . ?
Br2 C8 1.895(8) . ?
Br3 C18 1.885(8) . ?
Br4 C13 1.880(8) . ?
N1 C1 1.324(11) . ?
N1 C5 1.373(10) . ?
N2 C10 1.333(11) . ?
N2 C6 1.357(10) . ?
N3 C11 1.321(10) . ?
N3 C15 1.357(10) . ?
N4 C20 1.312(10) . ?
N4 C16 1.347(10) . ?
O1 C21 1.264(9) . ?
O2 C21 1.250(9) . ?
O3 C39 1.240(10) . ?
O4 C39 1.293(9) . ?
O5 C40 1.272(10) . ?
O6 C40 1.269(10) . ?
O7 C41 1.279(9) . ?
O8 C41 1.229(9) . ?
O9 C26 1.373(10) . ?
O9 C28 1.435(10) . ?
O10 C33 1.372(10) . ?
O10 C32 1.429(12) . ?
C1 C2 1.382(12) . ?
C2 C3 1.365(12) . ?
C3 C4 1.375(13) . ?
C4 C5 1.388(11) . ?
C5 C6 1.470(12) . ?
C6 C7 1.389(11) . ?
C7 C8 1.366(12) . ?
C8 C9 1.371(13) . ?
C9 C10 1.374(12) . ?
C11 C12 1.391(11) . ?
C12 C13 1.390(12) . ?
C13 C14 1.377(12) . ?
C14 C15 1.388(10) . ?
C15 C16 1.469(11) . ?
C16 C17 1.377(11) . ?
C17 C18 1.373(12) . ?
C18 C19 1.386(11) . ?
C19 C20 1.380(12) . ?
C21 C22 1.506(10) . ?
C22 C27 1.386(11) . ?
C22 C23 1.395(10) . ?
C23 C24 1.382(10) . ?
C24 C25 1.398(11) . ?
C24 C39 1.499(10) . ?
C25 C26 1.382(11) . ?
C26 C27 1.374(11) . ?
C28 C29 1.494(13) . ?
C29 C30 1.504(15) . ?
C30 C31 1.514(14) . ?
C31 C32 1.512(16) . ?
C33 C38 1.381(12) . ?
C33 C34 1.394(12) . ?
C34 C35 1.381(11) . ?
C35 C36 1.390(11) . ?
C35 C41 1.528(11) . ?
C36 C37 1.377(11) . ?
C37 C38 1.408(12) . ?
C37 C40 1.498(11) . ?
